data_2211821
loop_
_publ_author_name
'Wei, Lin-Heng'

_publ_section_title
;
 2,6-Dimethylpyridinium 2,4-dihydroxybenzoate 2,6-dimethylpyridine
 solvate
;
_journal_coeditor_code HB2207
_journal_issue 1
_journal_name_full 'Acta Crystallographica Section E'
_journal_page_first o368
_journal_page_last o369
_journal_paper_doi 10.1107/S160053680605375X
_journal_volume 63
_journal_year 2007
_chemical_formula_iupac 'C7 H10 N +, C7 H5 O4 -, C7 H9 N'
_chemical_formula_moiety 'C7 H10 N +, C7 H5 O4 -, C7 H9 N'
_chemical_formula_sum 'C21 H24 N2 O4'
_chemical_formula_weight 368.42
_chemical_name_systematic
;
2,6-Dimethylpyridinium 2,4-dihydroxybenzoate 2,6-dimethylpyridine solvate
;
_space_group_IT_number 14
_symmetry_cell_setting monoclinic
_symmetry_space_group_name_Hall '-P 2ybc'
_symmetry_space_group_name_H-M 'P 1 21/c 1'
_atom_sites_solution_hydrogens geom
_atom_sites_solution_primary direct
_atom_sites_solution_secondary difmap
_audit_creation_method SHELXL-97
_cell_angle_alpha 90.00
_cell_angle_beta 97.2170(10)
_cell_angle_gamma 90.00
_cell_formula_units_Z 4
_cell_length_a 16.0942(14)
_cell_length_b 15.7871(14)
_cell_length_c 7.7950(7)
_cell_measurement_reflns_used 5911
_cell_measurement_temperature 292(2)
_cell_measurement_theta_max 27.18
_cell_measurement_theta_min 2.51
_cell_volume 1964.9(3)
_computing_cell_refinement 'SAINT (Bruker, 2001)'
_computing_data_collection 'SMART (Bruker, 2001)'
_computing_data_reduction SAINT
_computing_molecular_graphics 'PLATON (Spek, 2003)'
_computing_publication_material PLATON
_computing_structure_refinement 'SHELXL97 (Sheldrick, 1997)'
_computing_structure_solution 'SHELXS97 (Sheldrick, 1997)'
_diffrn_ambient_temperature 292(2)
_diffrn_measured_fraction_theta_full 0.996
_diffrn_measured_fraction_theta_max 0.996
_diffrn_measurement_device_type 'Bruker SMART APEX CCD'
_diffrn_measurement_method \w
_diffrn_radiation_monochromator graphite
_diffrn_radiation_source 'fine-focus sealed tube'
_diffrn_radiation_type MoK\a
_diffrn_radiation_wavelength 0.71073
_diffrn_reflns_av_R_equivalents 0.0333
_diffrn_reflns_av_sigmaI/netI 0.0309
_diffrn_reflns_limit_h_max 19
_diffrn_reflns_limit_h_min -19
_diffrn_reflns_limit_k_max 19
_diffrn_reflns_limit_k_min -19
_diffrn_reflns_limit_l_max 9
_diffrn_reflns_limit_l_min -9
_diffrn_reflns_number 14075
_diffrn_reflns_theta_full 26.00
_diffrn_reflns_theta_max 26.00
_diffrn_reflns_theta_min 1.81
_diffrn_standards_decay_% 0
_diffrn_standards_interval_count 0
_diffrn_standards_interval_time 0
_diffrn_standards_number 0
_exptl_absorpt_coefficient_mu 0.087
_exptl_absorpt_correction_type none
_exptl_crystal_colour colorless
_exptl_crystal_density_diffrn 1.245
_exptl_crystal_density_method 'not measured'
_exptl_crystal_description block
_exptl_crystal_F_000 784
_exptl_crystal_size_max 0.35
_exptl_crystal_size_mid 0.30
_exptl_crystal_size_min 0.30
_refine_diff_density_max 0.161
_refine_diff_density_min -0.175
_refine_ls_extinction_method none
_refine_ls_goodness_of_fit_ref 1.055
_refine_ls_hydrogen_treatment mixed
_refine_ls_matrix_type full
_refine_ls_number_parameters 258
_refine_ls_number_reflns 3846
_refine_ls_number_restraints 3
_refine_ls_restrained_S_all 1.057
_refine_ls_R_factor_all 0.0705
_refine_ls_R_factor_gt 0.0485
_refine_ls_shift/su_max 0.000
_refine_ls_shift/su_mean 0.000
_refine_ls_structure_factor_coef Fsqd
_refine_ls_weighting_details 'calc w=1/[\s^2^(Fo^2^)+(0.0889P)^2^+0.0787P] where P=(Fo^2^+2Fc^2^)/3'
_refine_ls_weighting_scheme calc
_refine_ls_wR_factor_gt 0.1407
_refine_ls_wR_factor_ref 0.1520
_reflns_number_gt 2658
_reflns_number_total 3846
_reflns_threshold_expression I>2\s(I)
_cod_data_source_file hb2207.cif
_cod_data_source_block I
_cod_original_sg_symbol_H-M 'P 21/c'
_cod_database_code 2211821
_cod_database_fobs_code 2211821

loop_
_symmetry_equiv_pos_as_xyz
'x, y, z'
'-x, y+1/2, -z+1/2'
'-x, -y, -z'
'x, -y-1/2, z-1/2'

loop_
_atom_site_type_symbol
_atom_site_label
_atom_site_fract_x
_atom_site_fract_y
_atom_site_fract_z
_atom_site_U_iso_or_equiv
_atom_site_adp_type
_atom_site_calc_flag
_atom_site_refinement_flags
_atom_site_occupancy
C C1 0.22822(10) 0.51193(10) 0.9116(2) 0.0428(4) Uani d . 1
C C2 0.27344(11) 0.56802(11) 0.8190(2) 0.0456(4) Uani d . 1
C C3 0.32574(11) 0.62863(11) 0.9040(2) 0.0491(4) Uani d . 1
H H3A 0.3544 0.6663 0.8408 0.059 Uiso calc R 1
C C4 0.33534(11) 0.63312(11) 1.0828(2) 0.0469(4) Uani d . 1
C C5 0.29035(12) 0.57822(11) 1.1764(2) 0.0513(5) Uani d . 1
H H5 0.2955 0.5818 1.2964 0.062 Uiso calc R 1
C C6 0.23850(11) 0.51901(11) 1.0909(2) 0.0486(4) Uani d . 1
H H6 0.2092 0.4823 1.1548 0.058 Uiso calc R 1
C C7 0.17166(11) 0.44839(11) 0.8208(2) 0.0503(4) Uani d . 1
O O1 0.12948(9) 0.40123(9) 0.91232(18) 0.0658(4) Uani d . 1
O O2 0.16514(9) 0.44290(9) 0.65951(17) 0.0684(4) Uani d . 1
O O3 0.26718(10) 0.56437(10) 0.64378(16) 0.0669(4) Uani d D 1
H H3 0.2338(14) 0.5237(13) 0.616(3) 0.100 Uiso d D 1
O O4 0.38638(9) 0.68964(9) 1.17176(18) 0.0634(4) Uani d D 1
H H4 0.4227(13) 0.7064(16) 1.113(3) 0.095 Uiso d D 1
C C15 -0.05244(12) 0.34384(12) 0.6668(2) 0.0532(5) Uani d . 1
C C16 -0.11641(13) 0.29498(14) 0.5861(3) 0.0641(5) Uani d . 1
H H16 -0.1655 0.3203 0.5347 0.077 Uiso calc R 1
C C17 -0.10746(15) 0.20893(15) 0.5816(3) 0.0685(6) Uani d . 1
H H17 -0.1508 0.1753 0.5287 0.082 Uiso calc R 1
C C18 -0.03448(14) 0.17241(13) 0.6555(3) 0.0641(6) Uani d . 1
H H18 -0.0280 0.1139 0.6525 0.077 Uiso calc R 1
C C19 0.02947(12) 0.22246(11) 0.7345(2) 0.0498(4) Uani d . 1
C C20 -0.05601(16) 0.43833(13) 0.6812(3) 0.0785(7) Uani d . 1
H H20A -0.0601 0.4538 0.7989 0.118 Uiso calc R 1
H H20B -0.1041 0.4592 0.6080 0.118 Uiso calc R 1
H H20C -0.0061 0.4625 0.6458 0.118 Uiso calc R 1
C C21 0.11155(15) 0.18849(14) 0.8157(3) 0.0725(6) Uani d . 1
H H21A 0.1384 0.1587 0.7304 0.109 Uiso calc R 1
H H21B 0.1025 0.1504 0.9076 0.109 Uiso calc R 1
H H21C 0.1466 0.2345 0.8615 0.109 Uiso calc R 1
N N2 0.01853(10) 0.30634(9) 0.73858(19) 0.0477(4) Uani d D 1
H H22 0.0588(14) 0.3352(17) 0.801(3) 0.125(11) Uiso d D 1
N N1 0.52417(10) 0.74269(9) 1.0318(2) 0.0506(4) Uani d . 1
C C8 0.58331(12) 0.68670(12) 1.0015(3) 0.0566(5) Uani d . 1
C C9 0.65944(14) 0.71280(16) 0.9571(3) 0.0712(6) Uani d . 1
H H9 0.6997 0.6731 0.9362 0.085 Uiso calc R 1
C C10 0.67530(14) 0.79711(18) 0.9440(3) 0.0790(7) Uani d . 1
H H10 0.7262 0.8155 0.9126 0.095 Uiso calc R 1
C C11 0.61549(14) 0.85462(15) 0.9775(3) 0.0706(6) Uani d . 1
H H11 0.6258 0.9124 0.9716 0.085 Uiso calc R 1
C C12 0.53988(12) 0.82564(12) 1.0202(2) 0.0545(5) Uani d . 1
C C13 0.56273(15) 0.59506(13) 1.0207(3) 0.0755(6) Uani d . 1
H H13A 0.5058 0.5850 0.9719 0.113 Uiso calc R 1
H H13B 0.5696 0.5803 1.1411 0.113 Uiso calc R 1
H H13C 0.5996 0.5611 0.9614 0.113 Uiso calc R 1
C C14 0.47108(16) 0.88483(14) 1.0529(3) 0.0790(7) Uani d . 1
H H14A 0.4234 0.8528 1.0781 0.118 Uiso calc R 1
H H14B 0.4557 0.9191 0.9522 0.118 Uiso calc R 1
H H14C 0.4900 0.9207 1.1494 0.118 Uiso calc R 1

loop_
_atom_site_aniso_label
_atom_site_aniso_U_11
_atom_site_aniso_U_22
_atom_site_aniso_U_33
_atom_site_aniso_U_12
_atom_site_aniso_U_13
_atom_site_aniso_U_23
C1 0.0338(9) 0.0430(9) 0.0508(9) 0.0015(7) 0.0025(7) -0.0006(7)
C2 0.0395(10) 0.0500(10) 0.0467(9) 0.0051(8) 0.0035(7) 0.0020(7)
C3 0.0455(11) 0.0475(10) 0.0547(10) -0.0032(8) 0.0080(8) 0.0046(8)
C4 0.0389(10) 0.0442(9) 0.0578(10) -0.0027(8) 0.0072(8) -0.0063(7)
C5 0.0486(11) 0.0562(11) 0.0491(9) -0.0081(9) 0.0066(8) -0.0029(8)
C6 0.0414(10) 0.0506(10) 0.0544(10) -0.0057(8) 0.0079(8) 0.0031(8)
C7 0.0436(11) 0.0474(10) 0.0584(11) 0.0018(8) 0.0006(8) -0.0033(8)
O1 0.0625(9) 0.0663(9) 0.0663(8) -0.0238(7) -0.0002(7) -0.0001(6)
O2 0.0678(10) 0.0787(10) 0.0571(8) -0.0173(7) 0.0008(7) -0.0137(7)
O3 0.0689(10) 0.0834(11) 0.0477(7) -0.0150(8) 0.0048(6) 0.0004(7)
O4 0.0611(9) 0.0621(9) 0.0681(9) -0.0237(7) 0.0126(7) -0.0161(6)
C15 0.0460(11) 0.0536(11) 0.0598(11) -0.0019(9) 0.0059(9) 0.0051(8)
C16 0.0442(12) 0.0765(15) 0.0698(13) -0.0047(10) 0.0004(9) 0.0050(10)
C17 0.0613(14) 0.0746(15) 0.0682(13) -0.0254(12) 0.0028(10) -0.0077(11)
C18 0.0741(15) 0.0477(11) 0.0702(13) -0.0127(10) 0.0080(11) -0.0056(9)
C19 0.0557(12) 0.0445(10) 0.0497(10) -0.0016(8) 0.0091(8) 0.0001(7)
C20 0.0700(15) 0.0554(13) 0.1087(18) 0.0113(11) 0.0058(13) 0.0089(11)
C21 0.0738(16) 0.0638(13) 0.0775(14) 0.0152(11) 0.0002(12) 0.0029(10)
N2 0.0435(9) 0.0454(8) 0.0535(8) -0.0048(7) 0.0038(7) 0.0000(6)
N1 0.0443(9) 0.0475(9) 0.0578(9) -0.0034(7) -0.0027(7) 0.0021(6)
C8 0.0471(12) 0.0586(12) 0.0612(11) 0.0063(9) -0.0042(9) 0.0032(9)
C9 0.0457(12) 0.0859(16) 0.0813(15) 0.0127(11) 0.0054(10) 0.0125(12)
C10 0.0477(13) 0.1018(19) 0.0860(16) -0.0124(13) 0.0022(11) 0.0272(13)
C11 0.0629(14) 0.0649(14) 0.0811(15) -0.0141(11) -0.0019(11) 0.0163(11)
C12 0.0518(12) 0.0506(11) 0.0593(11) -0.0074(9) -0.0005(9) 0.0047(8)
C13 0.0677(15) 0.0548(12) 0.1002(17) 0.0062(11) -0.0041(12) -0.0017(11)
C14 0.0845(17) 0.0529(13) 0.1003(18) 0.0030(12) 0.0144(14) 0.0004(11)

loop_
_atom_type_symbol
_atom_type_description
_atom_type_scat_dispersion_real
_atom_type_scat_dispersion_imag
_atom_type_scat_source
C C 0.0033 0.0016 'International Tables Vol C Tables 4.2.6.8 and 6.1.1.4'
H H 0.0000 0.0000 'International Tables Vol C Tables 4.2.6.8 and 6.1.1.4'
N N 0.0061 0.0033 'International Tables Vol C Tables 4.2.6.8 and 6.1.1.4'
O O 0.0106 0.0060 'International Tables Vol C Tables 4.2.6.8 and 6.1.1.4'

loop_
_geom_angle_atom_site_label_1
_geom_angle_atom_site_label_2
_geom_angle_atom_site_label_3
_geom_angle
C6 C1 C2 117.56(15)
C6 C1 C7 121.69(15)
C2 C1 C7 120.75(15)
O3 C2 C3 118.28(15)
O3 C2 C1 120.89(16)
C3 C2 C1 120.84(15)
C4 C3 C2 120.04(16)
C4 C3 H3A 120.0
C2 C3 H3A 120.0
O4 C4 C3 122.45(16)
O4 C4 C5 117.83(16)
C3 C4 C5 119.71(16)
C6 C5 C4 119.67(17)
C6 C5 H5 120.2
C4 C5 H5 120.2
C5 C6 C1 122.16(16)
C5 C6 H6 118.9
C1 C6 H6 118.9
O2 C7 O1 122.34(17)
O2 C7 C1 119.87(16)
O1 C7 C1 117.77(16)
C2 O3 H3 104.4(19)
C4 O4 H4 110.6(19)
N2 C15 C16 119.47(18)
N2 C15 C20 116.49(18)
C16 C15 C20 124.04(19)
C17 C16 C15 119.6(2)
C17 C16 H16 120.2
C15 C16 H16 120.2
C16 C17 C18 119.70(19)
C16 C17 H17 120.1
C18 C17 H17 120.1
C17 C18 C19 119.94(19)
C17 C18 H18 120.0
C19 C18 H18 120.0
N2 C19 C18 118.99(18)
N2 C19 C21 117.29(17)
C18 C19 C21 123.71(18)
C15 C20 H20A 109.5
C15 C20 H20B 109.5
H20A C20 H20B 109.5
C15 C20 H20C 109.5
H20A C20 H20C 109.5
H20B C20 H20C 109.5
C19 C21 H21A 109.5
C19 C21 H21B 109.5
H21A C21 H21B 109.5
C19 C21 H21C 109.5
H21A C21 H21C 109.5
H21B C21 H21C 109.5
C19 N2 C15 122.27(16)
C19 N2 H22 116(2)
C15 N2 H22 122(2)
C12 N1 C8 119.22(17)
N1 C8 C9 121.36(19)
N1 C8 C13 116.65(19)
C9 C8 C13 122.0(2)
C10 C9 C8 119.5(2)
C10 C9 H9 120.3
C8 C9 H9 120.3
C9 C10 C11 119.3(2)
C9 C10 H10 120.3
C11 C10 H10 120.3
C10 C11 C12 119.2(2)
C10 C11 H11 120.4
C12 C11 H11 120.4
N1 C12 C11 121.38(19)
N1 C12 C14 116.71(18)
C11 C12 C14 121.91(19)
C8 C13 H13A 109.5
C8 C13 H13B 109.5
H13A C13 H13B 109.5
C8 C13 H13C 109.5
H13A C13 H13C 109.5
H13B C13 H13C 109.5
C12 C14 H14A 109.5
C12 C14 H14B 109.5
H14A C14 H14B 109.5
C12 C14 H14C 109.5
H14A C14 H14C 109.5
H14B C14 H14C 109.5

loop_
_geom_bond_atom_site_label_1
_geom_bond_atom_site_label_2
_geom_bond_distance
C1 C6 1.391(2)
C1 C2 1.403(2)
C1 C7 1.474(2)
C2 O3 1.358(2)
C2 C3 1.387(2)
C3 C4 1.385(2)
C3 H3A 0.9300
C4 O4 1.345(2)
C4 C5 1.393(2)
C5 C6 1.369(2)
C5 H5 0.9300
C6 H6 0.9300
C7 O2 1.252(2)
C7 O1 1.283(2)
O3 H3 0.847(10)
O4 H4 0.832(10)
C15 N2 1.344(2)
C15 C16 1.374(3)
C15 C20 1.498(3)
C16 C17 1.367(3)
C16 H16 0.9300
C17 C18 1.369(3)
C17 H17 0.9300
C18 C19 1.380(3)
C18 H18 0.9300
C19 N2 1.337(2)
C19 C21 1.491(3)
C20 H20A 0.9600
C20 H20B 0.9600
C20 H20C 0.9600
C21 H21A 0.9600
C21 H21B 0.9600
C21 H21C 0.9600
N2 H22 0.886(10)
N1 C12 1.339(2)
N1 C8 1.342(2)
C8 C9 1.377(3)
C8 C13 1.496(3)
C9 C10 1.361(3)
C9 H9 0.9300
C10 C11 1.372(3)
C10 H10 0.9300
C11 C12 1.379(3)
C11 H11 0.9300
C12 C14 1.495(3)
C13 H13A 0.9600
C13 H13B 0.9600
C13 H13C 0.9600
C14 H14A 0.9600
C14 H14B 0.9600
C14 H14C 0.9600

loop_
_geom_hbond_atom_site_label_D
_geom_hbond_atom_site_label_H
_geom_hbond_atom_site_label_A
_geom_hbond_distance_DH
_geom_hbond_distance_HA
_geom_hbond_distance_DA
_geom_hbond_angle_DHA
O3 H3 O2 0.847(10) 1.747(15) 2.538(2) 154(3)
O4 H4 N1 0.832(10) 1.910(12) 2.723(2) 165(3)
N2 H22 O1 0.886(10) 1.699(11) 2.581(2) 173(3)

loop_
_cod_related_entry_id
_cod_related_entry_database
_cod_related_entry_code
1 ChemSpider 21125675
